data_2000072
loop_
_publ_author_name
'Coquerel, Yoann'
'Blanc, Aur\'elien'
'Depr\'es, Jean-Pierre'
'Greene, Andrew E.'
'Averbuch-Pouchot, Marie-Th\'er\`ese'
'Philouze, Christian'
'Durif, Andr\'e'

_publ_section_title
;
 (1R,2s,3S,6R,9S)-5,5,10,10-Tetrachloro-2-methyltricyclo[7.2.0.03,6]undec-7-ene-4,11-dione
;
_journal_issue 12
_journal_name_full
;
 Acta Crystallographica, Section C: Crystal Structure Communications
;
_journal_page_first 1480
_journal_page_last 1481
_journal_paper_doi 10.1107/s0108270100012361
_journal_volume 56
_journal_year 2000
_chemical_formula_sum 'C12 H10 Cl4 O2'
_chemical_melting_point 379
_space_group_IT_number 14
_symmetry_cell_setting monoclinic
_symmetry_space_group_name_Hall '-P 2yab'
_symmetry_space_group_name_H-M 'P 1 21/a 1'
_cell_angle_alpha 90
_cell_angle_beta 105.80(4)
_cell_angle_gamma 90
_cell_formula_units_Z 4
_cell_length_a 10.320(8)
_cell_length_b 12.390(4)
_cell_length_c 11.219(2)
_cell_volume 1380.316
_exptl_crystal_colour colorless
_exptl_crystal_density_diffrn 1.578
_refine_ls_R_factor_gt 0.05
_refine_ls_wR_factor_gt 0.05
_cod_original_sg_symbol_H-M 'P 21/a'
_cod_database_code 2000072

loop_
_symmetry_equiv_pos_site_id
_symmetry_equiv_pos_as_xyz
1 x,y,z
2 1/2+x,1/2-y,z
3 -x,-y,-z
4 -1/2-x,-1/2+y,-z

loop_
_atom_site_label
_atom_site_type_symbol
_atom_site_fract_x
_atom_site_fract_y
_atom_site_fract_z
Cl1 Cl 0.34437(5) -0.03290(3) 0.23420(5)
Cl2 Cl 0.08634(4) -0.10110(4) 0.07649(4)
Cl3 Cl 0.40776(5) -0.70156(4) 0.27110(5)
Cl4 Cl 0.14139(6) -0.67599(4) 0.10548(5)
O1 O 0.1030(1) -0.13495(9) 0.3672(1)
O2 O 0.1424(1) -0.62212(9) 0.3894(1)
C1 C 0.2876(1) -0.4723(1) 0.3453(1)
C2 C 0.2057(1) -0.3747(1) 0.3647(1)
C3 C 0.2715(1) -0.2716(1) 0.3358(1)
C4 C 0.1841(1) -0.1701(1) 0.3198(1)
C5 C 0.2227(1) -0.1378(1) 0.2013(1)
C6 C 0.2866(1) -0.2521(1) 0.2013(1)
C7 C 0.2116(2) -0.3273(1) 0.1027(1)
C8 C 0.2200(2) -0.4342(1) 0.1089(1)
C9 C 0.3068(1) -0.4963(1) 0.2141(1)
C10 C 0.2661(1) -0.6155(1) 0.2264(1)
C11 C 0.2183(1) -0.5820(1) 0.3394(1)
C12 C 0.1891(2) -0.3731(1) 0.4957(2)
H1 H 0.368(1) -0.472(1) 0.404(1)
H2 H 0.121(2) -0.383(1) 0.314(2)
H3 H 0.350(2) -0.258(1) 0.394(1)
H4 H 0.381(1) -0.249(1) 0.193(1)
H5 H 0.165(2) -0.297(1) 0.031(2)
H6 H 0.178(2) -0.477(1) 0.043(2)
H7 H 0.404(2) -0.489(1) 0.210(1)
H8 H 0.147(2) -0.441(2) 0.511(2)
H9 H 0.272(2) -0.374(2) 0.550(2)
H10 H 0.145(2) -0.308(2) 0.504(2)

loop_
_atom_type_symbol
_atom_type_radius_bond
C 0.68
H 0.23
Cl 0.99
O 0.68
